data_7128684
loop_
_publ_author_name
'O'Neil, Alex T'
'Harrison, John A.'
'Kitchen, Jonathan A.'

_publ_section_title
;
 Ultra-thin films of amphiphilic lanthanide complexes: multi-colour
 emission from molecular monolayers.
;
_journal_issue 65
_journal_name_full 'Chemical communications (Cambridge, England)'
_journal_page_first 8067
_journal_page_last 8070
_journal_paper_doi 10.1039/d1cc02628c
_journal_volume 57
_journal_year 2021
_chemical_formula_moiety 'C26 H41 N5 O3, C2 H6 O S'
_chemical_formula_sum 'C28 H47 N5 O4 S'
_chemical_formula_weight 549.76
_space_group_crystal_system triclinic
_space_group_IT_number 2
_space_group_name_Hall '-P 1'
_space_group_name_H-M_alt 'P -1'
_atom_sites_solution_hydrogens mixed
_atom_sites_solution_primary iterative
_audit_creation_date 2020-11-27
_audit_creation_method
;
Olex2 1.3
(compiled 2020.07.31 svn.rc2a77460 for OlexSys, GUI svn.r6145)
;
_audit_update_record
;
2020-11-26 deposited with the CCDC.	2021-07-12 downloaded from the CCDC.
;
_cell_angle_alpha 82.514(6)
_cell_angle_beta 87.742(6)
_cell_angle_gamma 84.220(6)
_cell_formula_units_Z 2
_cell_length_a 5.4939(6)
_cell_length_b 9.5425(11)
_cell_length_c 29.273(4)
_cell_measurement_reflns_used 9498
_cell_measurement_temperature 123.0
_cell_measurement_theta_max 50.42
_cell_measurement_theta_min 3.05
_cell_volume 1513.3(3)
_computing_cell_refinement 'SAINT V8.40A (Bruker, 2019)'
_computing_data_reduction 'SAINT V8.40A (Bruker, 2019)'
_computing_molecular_graphics 'Olex2 1.3 (Dolomanov et al., 2009)'
_computing_publication_material 'Olex2 1.3 (Dolomanov et al., 2009)'
_computing_structure_refinement 'SHELXL 2018/3 (Sheldrick, 2015)'
_computing_structure_solution 'olex2.solve 1.3 (Bourhis et al., 2015)'
_diffrn_ambient_temperature 123.0
_diffrn_measured_fraction_theta_full 0.980
_diffrn_measured_fraction_theta_max 0.980
_diffrn_measurement_device_type 'Bruker D8 Venture Photon III detector'
_diffrn_measurement_method '\f and \w scans'
_diffrn_radiation_type CuK\a
_diffrn_radiation_wavelength 1.54178
_diffrn_reflns_av_R_equivalents 0.0478
_diffrn_reflns_av_unetI/netI 0.0293
_diffrn_reflns_Laue_measured_fraction_full 0.980
_diffrn_reflns_Laue_measured_fraction_max 0.980
_diffrn_reflns_limit_h_max 5
_diffrn_reflns_limit_h_min -5
_diffrn_reflns_limit_k_max 9
_diffrn_reflns_limit_k_min -9
_diffrn_reflns_limit_l_max 29
_diffrn_reflns_limit_l_min -29
_diffrn_reflns_number 25890
_diffrn_reflns_point_group_measured_fraction_full 0.980
_diffrn_reflns_point_group_measured_fraction_max 0.980
_diffrn_reflns_theta_full 50.503
_diffrn_reflns_theta_max 50.503
_diffrn_reflns_theta_min 3.046
_diffrn_source_current 1.2
_diffrn_source_power 0.06
_diffrn_source_voltage 50.0
_diffrn_standards_number 0
_exptl_absorpt_coefficient_mu 1.269
_exptl_absorpt_correction_T_max 0.7500
_exptl_absorpt_correction_T_min 0.6249
_exptl_absorpt_correction_type multi-scan
_exptl_absorpt_process_details
;
SADABS-2016/2 (Bruker,2016/2) was used for absorption correction.
wR2(int) was 0.1320 before and 0.0680 after correction.
The Ratio of minimum to maximum transmission is 0.8332.
The \l/2 correction factor is Not present.
;
_exptl_crystal_colour 'clear colourless'
_exptl_crystal_colour_lustre clear
_exptl_crystal_colour_primary colourless
_exptl_crystal_density_diffrn 1.206
_exptl_crystal_description needle
_exptl_crystal_F_000 596
_exptl_crystal_recrystallization_method 'Hot recrystallisation from DMSO'
_exptl_crystal_size_max 0.4
_exptl_crystal_size_mid 0.1
_exptl_crystal_size_min 0.08
_refine_diff_density_max 0.248
_refine_diff_density_min -0.360
_refine_diff_density_rms 0.056
_refine_ls_extinction_method none
_refine_ls_goodness_of_fit_ref 1.067
_refine_ls_hydrogen_treatment mixed
_refine_ls_matrix_type full
_refine_ls_number_parameters 354
_refine_ls_number_reflns 3130
_refine_ls_number_restraints 0
_refine_ls_restrained_S_all 1.067
_refine_ls_R_factor_all 0.0549
_refine_ls_R_factor_gt 0.0496
_refine_ls_shift/su_max 0.000
_refine_ls_shift/su_mean 0.000
_refine_ls_structure_factor_coef Fsqd
_refine_ls_weighting_details 'w=1/[\s^2^(Fo^2^)+(0.0597P)^2^+1.8442P] where P=(Fo^2^+2Fc^2^)/3'
_refine_ls_weighting_scheme calc
_refine_ls_wR_factor_gt 0.1233
_refine_ls_wR_factor_ref 0.1277
_reflns_Friedel_coverage 0.000
_reflns_number_gt 2890
_reflns_number_total 3130
_reflns_threshold_expression 'I > 2\s(I)'
_cod_data_source_file d1cc02628c2.cif
_cod_data_source_block ao87
_cod_depositor_comments 'Adding full bibliography for 7128684.cif.'
_cod_database_code 7128684
_shelx_shelxl_version_number 2018/3
_shelx_space_group_comment
;
The symmetry employed for this shelxl refinement is uniquely defined
by the following loop, which should always be used as a source of
symmetry information in preference to the above space-group names.
They are only intended as comments.
;
_shelx_estimated_absorpt_t_max 0.905
_shelx_estimated_absorpt_t_min 0.631
_olex2_refinement_description
;
1. Fixed Uiso
 At 1.2 times of:
  All C(H) groups, All C(H,H) groups
 At 1.5 times of:
  All C(H,H,H) groups
2.a Secondary CH2 refined with riding coordinates:
 C8(H8A,H8B), C11(H11A,H11B), C12(H12A,H12B), C13(H13A,H13B), C14(H14A,H14B),
 C15(H15A,H15B), C16(H16A,H16B), C17(H17A,H17B), C18(H18A,H18B), C19(H19A,H19B),
  C20(H20A,H20B), C21(H21A,H21B), C22(H22A,H22B), C23(H23A,H23B), C24(H24A,
 H24B), C25(H25A,H25B)
2.b Aromatic/amide H refined with riding coordinates:
 C3(H3), C4(H4), C5(H5), C10(H10)
2.c Idealised Me refined as rotating group:
 C26(H26A,H26B,H26C), C100(H10A,H10B,H10C), C101(H10D,H10E,H10F)
;
_olex2_submission_special_instructions 'No special instructions were received'

loop_
_space_group_symop_operation_xyz
'x, y, z'
'-x, -y, -z'

loop_
_atom_site_label
_atom_site_type_symbol
_atom_site_fract_x
_atom_site_fract_y
_atom_site_fract_z
_atom_site_U_iso_or_equiv
_atom_site_adp_type
_atom_site_occupancy
_atom_site_site_symmetry_order
_atom_site_calc_flag
_atom_site_refinement_flags_posn
_atom_site_refinement_flags_adp
_atom_site_refinement_flags_occupancy
_atom_site_disorder_assembly
_atom_site_disorder_group
O1 O 0.6733(4) 1.2409(3) 0.01939(9) 0.0393(6) Uani 1 1 d . . . . .
H1 H 0.720(8) 1.205(4) 0.0481(15) 0.071(15) Uiso 1 1 d . . . . .
O2 O 0.3865(4) 1.3777(2) -0.01985(8) 0.0368(6) Uani 1 1 d . . . . .
O3 O 0.2785(4) 1.1617(2) 0.21751(8) 0.0360(6) Uani 1 1 d . . . . .
N1 N 0.4237(4) 1.2620(2) 0.09950(9) 0.0253(7) Uani 1 1 d . . . . .
N2 N 0.6319(5) 1.1205(3) 0.17682(11) 0.0292(7) Uani 1 1 d . . . . .
H2 H 0.693(6) 1.124(3) 0.1518(11) 0.019(10) Uiso 1 1 d . . . . .
N3 N 0.8930(5) 0.7835(3) 0.19289(9) 0.0351(7) Uani 1 1 d . . . . .
N4 N 0.8099(5) 0.6595(3) 0.19039(10) 0.0362(7) Uani 1 1 d . . . . .
N5 N 0.5751(4) 0.6702(3) 0.20501(8) 0.0258(6) Uani 1 1 d . . . . .
C1 C 0.4633(6) 1.3236(4) 0.01722(13) 0.0319(8) Uani 1 1 d . . . . .
C2 C 0.3294(6) 1.3404(3) 0.06193(11) 0.0263(8) Uani 1 1 d . . . . .
C3 C 0.1172(6) 1.4313(3) 0.06310(11) 0.0323(8) Uani 1 1 d . . . . .
H3 H 0.058054 1.486822 0.035755 0.039 Uiso 1 1 calc R U . . .
C4 C -0.0071(6) 1.4397(3) 0.10463(12) 0.0346(9) Uani 1 1 d . . . . .
H4 H -0.152875 1.501581 0.106443 0.042 Uiso 1 1 calc R U . . .
C5 C 0.0842(6) 1.3565(3) 0.14362(12) 0.0306(8) Uani 1 1 d . . . . .
H5 H 0.000900 1.358926 0.172603 0.037 Uiso 1 1 calc R U . . .
C6 C 0.2989(5) 1.2700(3) 0.13956(11) 0.0248(8) Uani 1 1 d . . . . .
C7 C 0.4016(6) 1.1788(3) 0.18121(12) 0.0263(8) Uani 1 1 d . . . . .
C8 C 0.7456(6) 1.0226(3) 0.21388(11) 0.0311(8) Uani 1 1 d . . . . .
H8A H 0.673351 1.046030 0.243798 0.037 Uiso 1 1 calc R U . . .
H8B H 0.922737 1.034081 0.213752 0.037 Uiso 1 1 calc R U . . .
C9 C 0.7118(6) 0.8718(3) 0.20919(10) 0.0260(8) Uani 1 1 d . . . . .
C10 C 0.5091(6) 0.7991(3) 0.21720(10) 0.0274(8) Uani 1 1 d . . . . .
H10 H 0.353787 0.833111 0.228970 0.033 Uiso 1 1 calc R U . . .
C11 C 0.4329(6) 0.5478(3) 0.20719(11) 0.0308(8) Uani 1 1 d . . . . .
H11A H 0.500590 0.486331 0.184068 0.037 Uiso 1 1 calc R U . . .
H11B H 0.261682 0.581469 0.199137 0.037 Uiso 1 1 calc R U . . .
C12 C 0.4346(5) 0.4609(3) 0.25446(11) 0.0299(8) Uani 1 1 d . . . . .
H12A H 0.314895 0.389635 0.255243 0.036 Uiso 1 1 calc R U . . .
H12B H 0.380056 0.524589 0.277768 0.036 Uiso 1 1 calc R U . . .
C13 C 0.6825(6) 0.3846(3) 0.26773(11) 0.0307(8) Uani 1 1 d . . . . .
H13A H 0.743125 0.326379 0.243263 0.037 Uiso 1 1 calc R U . . .
H13B H 0.799391 0.456111 0.269409 0.037 Uiso 1 1 calc R U . . .
C14 C 0.6774(6) 0.2896(3) 0.31334(11) 0.0339(8) Uani 1 1 d . . . . .
H14A H 0.615013 0.347992 0.337656 0.041 Uiso 1 1 calc R U . . .
H14B H 0.560823 0.218054 0.311491 0.041 Uiso 1 1 calc R U . . .
C15 C 0.9218(6) 0.2135(4) 0.32741(11) 0.0341(8) Uani 1 1 d . . . . .
H15A H 1.038697 0.285086 0.329032 0.041 Uiso 1 1 calc R U . . .
H15B H 0.983675 0.154665 0.303180 0.041 Uiso 1 1 calc R U . . .
C16 C 0.9174(6) 0.1193(3) 0.37316(11) 0.0363(9) Uani 1 1 d . . . . .
H16A H 0.852978 0.178061 0.397231 0.044 Uiso 1 1 calc R U . . .
H16B H 0.801781 0.047156 0.371321 0.044 Uiso 1 1 calc R U . . .
C17 C 1.1601(6) 0.0440(4) 0.38801(11) 0.0363(9) Uani 1 1 d . . . . .
H17A H 1.276679 0.115956 0.389316 0.044 Uiso 1 1 calc R U . . .
H17B H 1.223123 -0.016294 0.364256 0.044 Uiso 1 1 calc R U . . .
C18 C 1.1552(6) -0.0475(4) 0.43396(11) 0.0378(9) Uani 1 1 d . . . . .
H18A H 1.093686 0.013422 0.457655 0.045 Uiso 1 1 calc R U . . .
H18B H 1.036213 -0.118104 0.432693 0.045 Uiso 1 1 calc R U . . .
C19 C 1.3941(6) -0.1252(4) 0.44929(11) 0.0372(9) Uani 1 1 d . . . . .
H19A H 1.512524 -0.054393 0.450768 0.045 Uiso 1 1 calc R U . . .
H19B H 1.456202 -0.185292 0.425414 0.045 Uiso 1 1 calc R U . . .
C20 C 1.3905(6) -0.2175(4) 0.49480(12) 0.0385(9) Uani 1 1 d . . . . .
H20A H 1.328553 -0.157309 0.518660 0.046 Uiso 1 1 calc R U . . .
H20B H 1.271813 -0.288121 0.493318 0.046 Uiso 1 1 calc R U . . .
C21 C 1.6288(6) -0.2955(4) 0.51024(11) 0.0393(9) Uani 1 1 d . . . . .
H21A H 1.747234 -0.224800 0.511793 0.047 Uiso 1 1 calc R U . . .
H21B H 1.691006 -0.355324 0.486284 0.047 Uiso 1 1 calc R U . . .
C22 C 1.6264(6) -0.3884(4) 0.55559(12) 0.0381(9) Uani 1 1 d . . . . .
H22A H 1.565309 -0.328569 0.579611 0.046 Uiso 1 1 calc R U . . .
H22B H 1.507473 -0.458888 0.554129 0.046 Uiso 1 1 calc R U . . .
C23 C 1.8640(6) -0.4663(4) 0.57057(12) 0.0407(9) Uani 1 1 d . . . . .
H23A H 1.982629 -0.395544 0.572052 0.049 Uiso 1 1 calc R U . . .
H23B H 1.925224 -0.525595 0.546437 0.049 Uiso 1 1 calc R U . . .
C24 C 1.8639(6) -0.5601(4) 0.61594(12) 0.0394(9) Uani 1 1 d . . . . .
H24A H 1.805294 -0.500656 0.640223 0.047 Uiso 1 1 calc R U . . .
H24B H 1.743976 -0.630186 0.614685 0.047 Uiso 1 1 calc R U . . .
C25 C 2.1022(7) -0.6386(4) 0.63012(13) 0.0500(10) Uani 1 1 d . . . . .
H25A H 2.222028 -0.568490 0.631430 0.060 Uiso 1 1 calc R U . . .
H25B H 2.160918 -0.697907 0.605817 0.060 Uiso 1 1 calc R U . . .
C26 C 2.1019(8) -0.7327(4) 0.67550(13) 0.0547(11) Uani 1 1 d . . . . .
H26A H 1.989185 -0.805476 0.674468 0.082 Uiso 1 1 calc R U . . .
H26B H 2.049011 -0.675413 0.700199 0.082 Uiso 1 1 calc R U . . .
H26C H 2.267395 -0.778544 0.681429 0.082 Uiso 1 1 calc R U . . .
S100 S 0.08585(14) 0.98282(8) 0.06394(3) 0.0316(3) Uani 1 1 d . . . . .
O100 O -0.0805(4) 1.0843(2) 0.08933(7) 0.0351(6) Uani 1 1 d . . . . .
C100 C 0.3018(6) 0.8970(4) 0.10415(13) 0.0413(9) Uani 1 1 d . . . . .
H10A H 0.420198 0.962975 0.109459 0.062 Uiso 1 1 calc R U . . .
H10B H 0.387634 0.814031 0.091999 0.062 Uiso 1 1 calc R U . . .
H10C H 0.217085 0.866298 0.133285 0.062 Uiso 1 1 calc R U . . .
C101 C -0.0821(6) 0.8350(4) 0.06064(12) 0.0414(9) Uani 1 1 d . . . . .
H10D H -0.135482 0.796644 0.091702 0.062 Uiso 1 1 calc R U . . .
H10E H 0.022131 0.761497 0.046743 0.062 Uiso 1 1 calc R U . . .
H10F H -0.225596 0.865267 0.041668 0.062 Uiso 1 1 calc R U . . .

loop_
_atom_site_aniso_label
_atom_site_aniso_U_11
_atom_site_aniso_U_22
_atom_site_aniso_U_33
_atom_site_aniso_U_23
_atom_site_aniso_U_13
_atom_site_aniso_U_12
O1 0.0363(16) 0.0436(15) 0.0368(16) -0.0066(12) 0.0027(12) 0.0027(13)
O2 0.0394(14) 0.0369(14) 0.0357(15) -0.0043(12) -0.0045(12) -0.0097(11)
O3 0.0275(13) 0.0434(14) 0.0378(15) -0.0055(11) 0.0029(12) -0.0081(11)
N1 0.0191(14) 0.0204(14) 0.0378(18) -0.0057(13) -0.0014(14) -0.0063(12)
N2 0.028(2) 0.0284(17) 0.031(2) -0.0017(14) -0.0005(15) -0.0049(14)
N3 0.0299(17) 0.0289(17) 0.0464(18) -0.0049(14) 0.0060(14) -0.0047(15)
N4 0.0284(18) 0.0288(17) 0.0512(19) -0.0065(13) 0.0078(14) -0.0039(14)
N5 0.0174(15) 0.0250(16) 0.0353(16) -0.0046(12) -0.0017(12) -0.0020(13)
C1 0.027(2) 0.0264(19) 0.044(3) -0.0097(18) -0.0011(18) -0.0056(18)
C2 0.0227(19) 0.0181(18) 0.040(2) -0.0075(16) -0.0030(16) -0.0044(17)
C3 0.035(2) 0.0260(19) 0.036(2) -0.0040(15) -0.0046(17) -0.0014(18)
C4 0.0248(19) 0.0282(19) 0.051(3) -0.0111(18) -0.0057(19) 0.0052(16)
C5 0.025(2) 0.0297(19) 0.040(2) -0.0126(17) 0.0023(16) -0.0069(17)
C6 0.0188(19) 0.0208(17) 0.037(2) -0.0088(15) 0.0004(16) -0.0051(16)
C7 0.019(2) 0.0246(18) 0.038(2) -0.0111(16) 0.0002(18) -0.0085(16)
C8 0.0267(19) 0.032(2) 0.036(2) -0.0035(16) -0.0049(16) -0.0085(16)
C9 0.0218(18) 0.0276(19) 0.0289(18) -0.0019(15) -0.0035(15) -0.0043(17)
C10 0.0195(18) 0.027(2) 0.036(2) -0.0086(15) -0.0019(15) 0.0024(16)
C11 0.0235(18) 0.0267(18) 0.044(2) -0.0083(16) -0.0063(15) -0.0040(16)
C12 0.0215(18) 0.0265(18) 0.043(2) -0.0065(16) 0.0020(15) -0.0052(15)
C13 0.0256(19) 0.0322(19) 0.035(2) -0.0048(16) 0.0023(15) -0.0069(16)
C14 0.031(2) 0.0342(19) 0.036(2) -0.0032(16) 0.0079(16) -0.0039(17)
C15 0.0250(19) 0.042(2) 0.035(2) -0.0025(16) 0.0017(15) -0.0038(17)
C16 0.032(2) 0.036(2) 0.038(2) -0.0010(17) 0.0059(16) -0.0004(17)
C17 0.028(2) 0.044(2) 0.036(2) -0.0012(17) 0.0010(16) -0.0052(17)
C18 0.031(2) 0.040(2) 0.040(2) -0.0009(17) 0.0051(17) 0.0016(17)
C19 0.029(2) 0.048(2) 0.035(2) -0.0045(17) 0.0010(16) -0.0036(18)
C20 0.030(2) 0.038(2) 0.045(2) -0.0043(17) 0.0049(17) 0.0047(17)
C21 0.030(2) 0.051(2) 0.036(2) -0.0044(18) 0.0013(16) -0.0022(18)
C22 0.031(2) 0.038(2) 0.043(2) -0.0034(17) 0.0034(17) 0.0068(17)
C23 0.030(2) 0.051(2) 0.040(2) -0.0030(18) 0.0008(17) -0.0015(19)
C24 0.038(2) 0.037(2) 0.041(2) -0.0061(17) 0.0028(17) 0.0051(18)
C25 0.038(2) 0.063(3) 0.047(2) 0.001(2) -0.0068(18) 0.002(2)
C26 0.067(3) 0.046(2) 0.049(3) -0.005(2) -0.011(2) 0.011(2)
S100 0.0259(5) 0.0297(5) 0.0399(5) -0.0077(4) 0.0036(4) -0.0038(4)
O100 0.0319(13) 0.0313(13) 0.0422(14) -0.0119(11) 0.0038(11) 0.0049(11)
C100 0.028(2) 0.039(2) 0.056(2) -0.0073(18) -0.0041(17) 0.0012(17)
C101 0.038(2) 0.040(2) 0.050(2) -0.0146(17) 0.0097(18) -0.0144(18)

loop_
_atom_type_symbol
_atom_type_description
_atom_type_scat_dispersion_real
_atom_type_scat_dispersion_imag
_atom_type_scat_source
C C 0.0181 0.0091 'International Tables Vol C Tables 4.2.6.8 and 6.1.1.4'
H H 0.0000 0.0000 'International Tables Vol C Tables 4.2.6.8 and 6.1.1.4'
N N 0.0311 0.0180 'International Tables Vol C Tables 4.2.6.8 and 6.1.1.4'
O O 0.0492 0.0322 'International Tables Vol C Tables 4.2.6.8 and 6.1.1.4'
S S 0.3331 0.5567 'International Tables Vol C Tables 4.2.6.8 and 6.1.1.4'

loop_
_geom_angle_atom_site_label_1
_geom_angle_atom_site_label_2
_geom_angle_atom_site_label_3
_geom_angle
_geom_angle_site_symmetry_1
_geom_angle_site_symmetry_3
_geom_angle_publ_flag
C1 O1 H1 115(3) . . ?
C2 N1 C6 117.3(3) . . ?
C7 N2 H2 118(2) . . ?
C7 N2 C8 121.1(3) . . ?
C8 N2 H2 119(2) . . ?
N4 N3 C9 109.1(2) . . ?
N3 N4 N5 106.9(2) . . ?
N4 N5 C11 119.9(2) . . ?
C10 N5 N4 110.6(2) . . ?
C10 N5 C11 129.4(3) . . ?
O1 C1 C2 116.6(3) . . ?
O2 C1 O1 119.9(3) . . ?
O2 C1 C2 123.4(3) . . ?
N1 C2 C1 116.5(3) . . ?
N1 C2 C3 123.1(3) . . ?
C3 C2 C1 120.4(3) . . ?
C2 C3 H3 120.6 . . ?
C4 C3 C2 118.8(3) . . ?
C4 C3 H3 120.6 . . ?
C3 C4 H4 120.6 . . ?
C3 C4 C5 118.8(3) . . ?
C5 C4 H4 120.6 . . ?
C4 C5 H5 120.7 . . ?
C6 C5 C4 118.7(3) . . ?
C6 C5 H5 120.7 . . ?
N1 C6 C5 123.2(3) . . ?
N1 C6 C7 117.0(3) . . ?
C5 C6 C7 119.8(3) . . ?
O3 C7 N2 123.0(3) . . ?
O3 C7 C6 120.8(3) . . ?
N2 C7 C6 116.1(3) . . ?
N2 C8 H8A 109.2 . . ?
N2 C8 H8B 109.2 . . ?
N2 C8 C9 111.9(2) . . ?
H8A C8 H8B 107.9 . . ?
C9 C8 H8A 109.2 . . ?
C9 C8 H8B 109.2 . . ?
N3 C9 C8 121.9(3) . . ?
N3 C9 C10 107.8(3) . . ?
C10 C9 C8 130.3(3) . . ?
N5 C10 C9 105.6(3) . . ?
N5 C10 H10 127.2 . . ?
C9 C10 H10 127.2 . . ?
N5 C11 H11A 109.1 . . ?
N5 C11 H11B 109.1 . . ?
N5 C11 C12 112.6(2) . . ?
H11A C11 H11B 107.8 . . ?
C12 C11 H11A 109.1 . . ?
C12 C11 H11B 109.1 . . ?
C11 C12 H12A 108.7 . . ?
C11 C12 H12B 108.7 . . ?
C11 C12 C13 114.1(3) . . ?
H12A C12 H12B 107.6 . . ?
C13 C12 H12A 108.7 . . ?
C13 C12 H12B 108.7 . . ?
C12 C13 H13A 108.9 . . ?
C12 C13 H13B 108.9 . . ?
H13A C13 H13B 107.7 . . ?
C14 C13 C12 113.5(3) . . ?
C14 C13 H13A 108.9 . . ?
C14 C13 H13B 108.9 . . ?
C13 C14 H14A 108.6 . . ?
C13 C14 H14B 108.6 . . ?
H14A C14 H14B 107.6 . . ?
C15 C14 C13 114.5(3) . . ?
C15 C14 H14A 108.6 . . ?
C15 C14 H14B 108.6 . . ?
C14 C15 H15A 108.6 . . ?
C14 C15 H15B 108.6 . . ?
C14 C15 C16 114.6(3) . . ?
H15A C15 H15B 107.6 . . ?
C16 C15 H15A 108.6 . . ?
C16 C15 H15B 108.6 . . ?
C15 C16 H16A 108.5 . . ?
C15 C16 H16B 108.5 . . ?
H16A C16 H16B 107.5 . . ?
C17 C16 C15 115.3(3) . . ?
C17 C16 H16A 108.5 . . ?
C17 C16 H16B 108.5 . . ?
C16 C17 H17A 108.5 . . ?
C16 C17 H17B 108.5 . . ?
C16 C17 C18 115.0(3) . . ?
H17A C17 H17B 107.5 . . ?
C18 C17 H17A 108.5 . . ?
C18 C17 H17B 108.5 . . ?
C17 C18 H18A 108.3 . . ?
C17 C18 H18B 108.3 . . ?
H18A C18 H18B 107.4 . . ?
C19 C18 C17 116.1(3) . . ?
C19 C18 H18A 108.3 . . ?
C19 C18 H18B 108.3 . . ?
C18 C19 H19A 108.2 . . ?
C18 C19 H19B 108.2 . . ?
C18 C19 C20 116.5(3) . . ?
H19A C19 H19B 107.3 . . ?
C20 C19 H19A 108.2 . . ?
C20 C19 H19B 108.2 . . ?
C19 C20 H20A 108.1 . . ?
C19 C20 H20B 108.1 . . ?
H20A C20 H20B 107.3 . . ?
C21 C20 C19 116.7(3) . . ?
C21 C20 H20A 108.1 . . ?
C21 C20 H20B 108.1 . . ?
C20 C21 H21A 108.1 . . ?
C20 C21 H21B 108.1 . . ?
C20 C21 C22 116.9(3) . . ?
H21A C21 H21B 107.3 . . ?
C22 C21 H21A 108.1 . . ?
C22 C21 H21B 108.1 . . ?
C21 C22 H22A 108.1 . . ?
C21 C22 H22B 108.1 . . ?
H22A C22 H22B 107.3 . . ?
C23 C22 C21 116.6(3) . . ?
C23 C22 H22A 108.1 . . ?
C23 C22 H22B 108.1 . . ?
C22 C23 H23A 108.0 . . ?
C22 C23 H23B 108.0 . . ?
C22 C23 C24 117.1(3) . . ?
H23A C23 H23B 107.3 . . ?
C24 C23 H23A 108.0 . . ?
C24 C23 H23B 108.0 . . ?
C23 C24 H24A 108.2 . . ?
C23 C24 H24B 108.2 . . ?
H24A C24 H24B 107.3 . . ?
C25 C24 C23 116.4(3) . . ?
C25 C24 H24A 108.2 . . ?
C25 C24 H24B 108.2 . . ?
C24 C25 H25A 108.2 . . ?
C24 C25 H25B 108.2 . . ?
C24 C25 C26 116.4(3) . . ?
H25A C25 H25B 107.3 . . ?
C26 C25 H25A 108.2 . . ?
C26 C25 H25B 108.2 . . ?
C25 C26 H26A 109.5 . . ?
C25 C26 H26B 109.5 . . ?
C25 C26 H26C 109.5 . . ?
H26A C26 H26B 109.5 . . ?
H26A C26 H26C 109.5 . . ?
H26B C26 H26C 109.5 . . ?
O100 S100 C100 106.31(15) . . ?
O100 S100 C101 105.72(14) . . ?
C100 S100 C101 97.28(17) . . ?
S100 C100 H10A 109.5 . . ?
S100 C100 H10B 109.5 . . ?
S100 C100 H10C 109.5 . . ?
H10A C100 H10B 109.5 . . ?
H10A C100 H10C 109.5 . . ?
H10B C100 H10C 109.5 . . ?
S100 C101 H10D 109.5 . . ?
S100 C101 H10E 109.5 . . ?
S100 C101 H10F 109.5 . . ?
H10D C101 H10E 109.5 . . ?
H10D C101 H10F 109.5 . . ?
H10E C101 H10F 109.5 . . ?

loop_
_geom_bond_atom_site_label_1
_geom_bond_atom_site_label_2
_geom_bond_distance
_geom_bond_site_symmetry_2
_geom_bond_publ_flag
O1 H1 0.90(4) . ?
O1 C1 1.330(4) . ?
O2 C1 1.212(4) . ?
O3 C7 1.238(4) . ?
N1 C2 1.338(4) . ?
N1 C6 1.342(4) . ?
N2 H2 0.79(3) . ?
N2 C7 1.338(4) . ?
N2 C8 1.453(4) . ?
N3 N4 1.323(4) . ?
N3 C9 1.352(4) . ?
N4 N5 1.341(3) . ?
N5 C10 1.337(4) . ?
N5 C11 1.462(4) . ?
C1 C2 1.495(5) . ?
C2 C3 1.383(4) . ?
C3 H3 0.9500 . ?
C3 C4 1.378(5) . ?
C4 H4 0.9500 . ?
C4 C5 1.383(5) . ?
C5 H5 0.9500 . ?
C5 C6 1.380(4) . ?
C6 C7 1.497(5) . ?
C8 H8A 0.9900 . ?
C8 H8B 0.9900 . ?
C8 C9 1.494(4) . ?
C9 C10 1.367(4) . ?
C10 H10 0.9500 . ?
C11 H11A 0.9900 . ?
C11 H11B 0.9900 . ?
C11 C12 1.518(4) . ?
C12 H12A 0.9900 . ?
C12 H12B 0.9900 . ?
C12 C13 1.518(4) . ?
C13 H13A 0.9900 . ?
C13 H13B 0.9900 . ?
C13 C14 1.514(4) . ?
C14 H14A 0.9900 . ?
C14 H14B 0.9900 . ?
C14 C15 1.506(4) . ?
C15 H15A 0.9900 . ?
C15 H15B 0.9900 . ?
C15 C16 1.514(4) . ?
C16 H16A 0.9900 . ?
C16 H16B 0.9900 . ?
C16 C17 1.501(5) . ?
C17 H17A 0.9900 . ?
C17 H17B 0.9900 . ?
C17 C18 1.506(5) . ?
C18 H18A 0.9900 . ?
C18 H18B 0.9900 . ?
C18 C19 1.496(5) . ?
C19 H19A 0.9900 . ?
C19 H19B 0.9900 . ?
C19 C20 1.499(5) . ?
C20 H20A 0.9900 . ?
C20 H20B 0.9900 . ?
C20 C21 1.495(5) . ?
C21 H21A 0.9900 . ?
C21 H21B 0.9900 . ?
C21 C22 1.497(5) . ?
C22 H22A 0.9900 . ?
C22 H22B 0.9900 . ?
C22 C23 1.488(5) . ?
C23 H23A 0.9900 . ?
C23 H23B 0.9900 . ?
C23 C24 1.502(5) . ?
C24 H24A 0.9900 . ?
C24 H24B 0.9900 . ?
C24 C25 1.488(5) . ?
C25 H25A 0.9900 . ?
C25 H25B 0.9900 . ?
C25 C26 1.503(5) . ?
C26 H26A 0.9800 . ?
C26 H26B 0.9800 . ?
C26 H26C 0.9800 . ?
S100 O100 1.510(2) . ?
S100 C100 1.768(3) . ?
S100 C101 1.776(3) . ?
C100 H10A 0.9800 . ?
C100 H10B 0.9800 . ?
C100 H10C 0.9800 . ?
C101 H10D 0.9800 . ?
C101 H10E 0.9800 . ?
C101 H10F 0.9800 . ?

loop_
_geom_hbond_atom_site_label_D
_geom_hbond_atom_site_label_H
_geom_hbond_atom_site_label_A
_geom_hbond_distance_DH
_geom_hbond_distance_HA
_geom_hbond_distance_DA
_geom_hbond_angle_DHA
_geom_hbond_site_symmetry_A
_geom_hbond_publ_flag
O1 H1 O100 0.90(4) 1.86(4) 2.696(4) 153(4) 1_655 yes
N2 H2 O100 0.79(3) 2.22(3) 2.996(4) 165(3) 1_655 yes

loop_
_geom_torsion_atom_site_label_1
_geom_torsion_atom_site_label_2
_geom_torsion_atom_site_label_3
_geom_torsion_atom_site_label_4
_geom_torsion
_geom_torsion_site_symmetry_1
_geom_torsion_site_symmetry_2
_geom_torsion_site_symmetry_3
_geom_torsion_site_symmetry_4
_geom_torsion_publ_flag
O1 C1 C2 N1 -5.0(4) . . . . ?
O1 C1 C2 C3 176.1(3) . . . . ?
O2 C1 C2 N1 172.9(3) . . . . ?
O2 C1 C2 C3 -6.0(4) . . . . ?
N1 C2 C3 C4 -1.4(4) . . . . ?
N1 C6 C7 O3 -167.8(3) . . . . ?
N1 C6 C7 N2 13.4(4) . . . . ?
N2 C8 C9 N3 102.2(3) . . . . ?
N2 C8 C9 C10 -74.4(4) . . . . ?
N3 N4 N5 C10 -0.6(3) . . . . ?
N3 N4 N5 C11 -178.7(3) . . . . ?
N3 C9 C10 N5 -0.6(3) . . . . ?
N4 N3 C9 C8 -177.1(3) . . . . ?
N4 N3 C9 C10 0.2(3) . . . . ?
N4 N5 C10 C9 0.8(3) . . . . ?
N4 N5 C11 C12 94.0(3) . . . . ?
N5 C11 C12 C13 -67.5(3) . . . . ?
C1 C2 C3 C4 177.3(3) . . . . ?
C2 N1 C6 C5 -1.4(4) . . . . ?
C2 N1 C6 C7 178.3(2) . . . . ?
C2 C3 C4 C5 -0.3(4) . . . . ?
C3 C4 C5 C6 1.1(4) . . . . ?
C4 C5 C6 N1 -0.2(4) . . . . ?
C4 C5 C6 C7 -180.0(3) . . . . ?
C5 C6 C7 O3 12.0(4) . . . . ?
C5 C6 C7 N2 -166.9(3) . . . . ?
C6 N1 C2 C1 -176.5(2) . . . . ?
C6 N1 C2 C3 2.3(4) . . . . ?
C7 N2 C8 C9 91.9(3) . . . . ?
C8 N2 C7 O3 5.2(4) . . . . ?
C8 N2 C7 C6 -175.9(2) . . . . ?
C8 C9 C10 N5 176.4(3) . . . . ?
C9 N3 N4 N5 0.3(3) . . . . ?
C10 N5 C11 C12 -83.6(4) . . . . ?
C11 N5 C10 C9 178.6(3) . . . . ?
C11 C12 C13 C14 -175.6(3) . . . . ?
C12 C13 C14 C15 -179.6(3) . . . . ?
C13 C14 C15 C16 179.6(3) . . . . ?
C14 C15 C16 C17 -179.2(3) . . . . ?
C15 C16 C17 C18 178.9(3) . . . . ?
C16 C17 C18 C19 179.2(3) . . . . ?
C17 C18 C19 C20 -179.5(3) . . . . ?
C18 C19 C20 C21 179.9(3) . . . . ?
C19 C20 C21 C22 -179.8(3) . . . . ?
C20 C21 C22 C23 179.7(3) . . . . ?
C21 C22 C23 C24 -179.8(3) . . . . ?
C22 C23 C24 C25 179.2(3) . . . . ?
C23 C24 C25 C26 -179.9(3) . . . . ?
